data_7001605
loop_
_publ_author_name
'Zhang, Mei-Li'
'Li, Dong-Sheng'
'Wang, Ji-Jiang'
'Fu, Feng'
'Du, Miao'
'Zou, Kun'
'Gao, Xiao-Ming'

_publ_section_title
;
 Structural diversity and properties of ZnII and CdII complexes with a
 flexible dicarboxylate building block 1,3-phenylenediacetate and
 various heterocyclic co-ligands
;
_journal_issue 27
_journal_name_full 'Dalton Transactions'
_journal_page_first 5355
_journal_page_last 5364
_journal_paper_doi 10.1039/b901418g
_journal_year 2009
_chemical_formula_sum 'C44 H48 N4 O16 Zn2'
_chemical_formula_weight 1019.60
_chemical_name_systematic
;
?
;
_space_group_IT_number 2
_symmetry_cell_setting triclinic
_symmetry_space_group_name_Hall '-P 1'
_symmetry_space_group_name_H-M 'P -1'
_atom_sites_solution_hydrogens geom
_atom_sites_solution_primary direct
_atom_sites_solution_secondary difmap
_audit_creation_method SHELXL-97
_cell_angle_alpha 72.196(7)
_cell_angle_beta 65.119(7)
_cell_angle_gamma 68.308(7)
_cell_formula_units_Z 1
_cell_length_a 10.483(7)
_cell_length_b 11.138(7)
_cell_length_c 12.130(8)
_cell_measurement_reflns_used 3195
_cell_measurement_temperature 293(2)
_cell_measurement_theta_max 25.41
_cell_measurement_theta_min 2.40
_cell_volume 1174.7(13)
_computing_structure_refinement 'SHELXL-97 (Sheldrick, 1997)'
_computing_structure_solution 'SHELXS-97 (Sheldrick, 1990)'
_diffrn_ambient_temperature 293(2)
_diffrn_measured_fraction_theta_full 0.967
_diffrn_measured_fraction_theta_max 0.967
_diffrn_measurement_device_type 'CCD area detector'
_diffrn_measurement_method 'phi and omega scans'
_diffrn_radiation_monochromator graphite
_diffrn_radiation_source 'fine-focus sealed tube'
_diffrn_radiation_type MoK\a
_diffrn_radiation_wavelength 0.71073
_diffrn_reflns_av_R_equivalents 0.0296
_diffrn_reflns_av_sigmaI/netI 0.0416
_diffrn_reflns_limit_h_max 12
_diffrn_reflns_limit_h_min -12
_diffrn_reflns_limit_k_max 13
_diffrn_reflns_limit_k_min -13
_diffrn_reflns_limit_l_max 14
_diffrn_reflns_limit_l_min -14
_diffrn_reflns_number 8383
_diffrn_reflns_theta_full 25.50
_diffrn_reflns_theta_max 25.50
_diffrn_reflns_theta_min 2.40
_exptl_absorpt_coefficient_mu 1.094
_exptl_absorpt_correction_T_max 0.689
_exptl_absorpt_correction_T_min 0.591
_exptl_absorpt_correction_type multi-scan
_exptl_crystal_colour colourless
_exptl_crystal_density_diffrn 1.441
_exptl_crystal_density_method 'not measured'
_exptl_crystal_description block
_exptl_crystal_F_000 528
_exptl_crystal_size_max 0.49
_exptl_crystal_size_mid 0.47
_exptl_crystal_size_min 0.34
_refine_diff_density_max 0.570
_refine_diff_density_min -0.375
_refine_diff_density_rms 0.057
_refine_ls_extinction_method none
_refine_ls_goodness_of_fit_ref 1.039
_refine_ls_hydrogen_treatment constr
_refine_ls_matrix_type full
_refine_ls_number_parameters 298
_refine_ls_number_reflns 4239
_refine_ls_number_restraints 12
_refine_ls_restrained_S_all 1.100
_refine_ls_R_factor_all 0.0552
_refine_ls_R_factor_gt 0.0407
_refine_ls_shift/su_max 0.000
_refine_ls_shift/su_mean 0.000
_refine_ls_structure_factor_coef Fsqd
_refine_ls_weighting_details 'calc w=1/[\s^2^(Fo^2^)+(0.0636P)^2^+0.1896P] where P=(Fo^2^+2Fc^2^)/3'
_refine_ls_weighting_scheme calc
_refine_ls_wR_factor_gt 0.1047
_refine_ls_wR_factor_ref 0.1145
_reflns_number_gt 3339
_reflns_number_total 4239
_reflns_threshold_expression >2sigma(I)
_cod_data_source_file b901418g.txt
_cod_data_source_block a
_cod_depositor_comments
;
The following automatic conversions were performed:
'_symmetry_cell_setting' value 'Triclinic' changed to 'triclinic'
according to '/home/saulius/struct/CIF-dictionaries/cif_core.dic'
dictionary named 'cif_core.dic' version 2.4.1 from 2010-06-29.

Automatic conversion script
Id: cif_fix_enum 1527 2010-12-29 10:47:43Z saulius 
;
_cod_original_cell_volume 1174.7(14)
_cod_original_sg_symbol_H-M P-1
_cod_database_code 7001605

loop_
_symmetry_equiv_pos_as_xyz
'x, y, z'
'-x, -y, -z'

loop_
_atom_site_label
_atom_site_type_symbol
_atom_site_fract_x
_atom_site_fract_y
_atom_site_fract_z
_atom_site_U_iso_or_equiv
_atom_site_adp_type
_atom_site_occupancy
_atom_site_symmetry_multiplicity
_atom_site_calc_flag
_atom_site_refinement_flags
_atom_site_disorder_assembly
_atom_site_disorder_group
Zn1 Zn 0.63690(3) 0.81921(3) 0.26934(3) 0.05303(16) Uani 1 1 d . . .
O1 O 0.8309(2) 0.7406(2) 0.2829(2) 0.0582(5) Uani 1 1 d . . .
O2 O 0.7371(2) 0.8494(2) 0.4352(2) 0.0706(6) Uani 1 1 d . . .
O3 O 1.4217(2) 0.9852(2) -0.2045(2) 0.0648(6) Uani 1 1 d . . .
O4 O 1.2746(3) 1.0981(2) -0.0602(2) 0.0830(8) Uani 1 1 d . . .
N1 N 0.4632(2) 0.7880(2) 0.4288(2) 0.0495(6) Uani 1 1 d . . .
N2 N 0.5922(3) 0.6725(2) 0.2292(2) 0.0527(6) Uani 1 1 d . . .
C1 C 1.0856(3) 0.8007(3) 0.3209(3) 0.0489(7) Uani 1 1 d . . .
C2 C 1.1726(3) 0.7950(3) 0.1985(3) 0.0531(7) Uani 1 1 d . . .
H2 H 1.1682 0.7373 0.1596 0.064 Uiso 1 1 calc R . .
C3 C 1.2668(3) 0.8744(3) 0.1327(3) 0.0561(8) Uani 1 1 d . . .
C4 C 1.2718(4) 0.9586(3) 0.1927(3) 0.0641(9) Uani 1 1 d . . .
H4 H 1.3357 1.0107 0.1507 0.077 Uiso 1 1 calc R . .
C5 C 1.1843(4) 0.9667(4) 0.3129(3) 0.0687(9) Uani 1 1 d . . .
H5 H 1.1873 1.0255 0.3516 0.082 Uiso 1 1 calc R . .
C6 C 1.0914(4) 0.8875(3) 0.3768(3) 0.0603(8) Uani 1 1 d . . .
H6 H 1.0323 0.8931 0.4586 0.072 Uiso 1 1 calc R . .
C7 C 0.8395(3) 0.7736(3) 0.3708(3) 0.0494(7) Uani 1 1 d . . .
C8 C 0.9836(3) 0.7137(3) 0.3919(3) 0.0574(8) Uani 1 1 d . . .
H8A H 1.0301 0.6288 0.3662 0.069 Uiso 1 1 calc R . .
H8B H 0.9661 0.6999 0.4794 0.069 Uiso 1 1 calc R . .
C9 C 1.3495(3) 0.9915(3) -0.0919(3) 0.0590(8) Uani 1 1 d . . .
C10 C 1.3633(4) 0.8646(3) 0.0000(3) 0.0767(11) Uani 1 1 d . . .
H10A H 1.3410 0.8022 -0.0252 0.092 Uiso 1 1 calc R . .
H10B H 1.4645 0.8293 -0.0040 0.092 Uiso 1 1 calc R . .
C11 C 0.3984(3) 0.8475(3) 0.5249(3) 0.0635(9) Uani 1 1 d . . .
H11 H 0.4313 0.9149 0.5239 0.076 Uiso 1 1 calc R . .
C12 C 0.2833(4) 0.8143(4) 0.6280(4) 0.0724(10) Uani 1 1 d . . .
H12 H 0.2396 0.8593 0.6938 0.087 Uiso 1 1 calc R . .
C13 C 0.2359(4) 0.7150(4) 0.6305(3) 0.0686(9) Uani 1 1 d . . .
H13 H 0.1597 0.6908 0.6991 0.082 Uiso 1 1 calc R . .
C14 C 0.3008(3) 0.6491(3) 0.5310(3) 0.0533(7) Uani 1 1 d . . .
C15 C 0.2567(4) 0.5446(3) 0.5251(4) 0.0639(9) Uani 1 1 d . . .
H15 H 0.1825 0.5154 0.5921 0.077 Uiso 1 1 calc R . .
C16 C 0.3196(4) 0.4883(3) 0.4255(4) 0.0635(9) Uani 1 1 d . . .
H16 H 0.2881 0.4209 0.4245 0.076 Uiso 1 1 calc R . .
C17 C 0.4349(3) 0.5291(3) 0.3199(3) 0.0558(8) Uani 1 1 d . . .
C18 C 0.5045(4) 0.4748(4) 0.2132(4) 0.0734(10) Uani 1 1 d . . .
H18 H 0.4761 0.4081 0.2069 0.088 Uiso 1 1 calc R . .
C19 C 0.6142(5) 0.5192(4) 0.1180(4) 0.0803(11) Uani 1 1 d . . .
H19 H 0.6607 0.4837 0.0460 0.096 Uiso 1 1 calc R . .
C20 C 0.6555(4) 0.6184(4) 0.1301(3) 0.0684(9) Uani 1 1 d . . .
H20 H 0.7313 0.6476 0.0652 0.082 Uiso 1 1 calc R . .
C21 C 0.4823(3) 0.6295(3) 0.3241(3) 0.0472(7) Uani 1 1 d . . .
C22 C 0.4143(3) 0.6896(3) 0.4302(3) 0.0466(7) Uani 1 1 d . . .
O5 O 0.9870(4) 0.7621(4) 0.8975(3) 0.1470(16) Uani 1 1 d D . .
H1W H 1.0206 0.7165 0.9529 0.221 Uiso 1 1 d RD . .
H2W H 0.9168 0.8254 0.9230 0.221 Uiso 1 1 d RD . .
O6 O 0.8789(4) 0.6557(4) 0.7914(5) 0.1572(16) Uani 1 1 d D . .
H3W H 0.8182 0.7065 0.7588 0.236 Uiso 1 1 d RD . .
H4W H 0.9161 0.6964 0.8110 0.236 Uiso 1 1 d RD . .
O7 O 0.6596(3) 0.7856(3) 0.6913(3) 0.0852(8) Uani 1 1 d D . .
H5W H 0.6996 0.8128 0.6172 0.128 Uiso 1 1 d RD . .
H6W H 0.5846 0.8419 0.7232 0.128 Uiso 1 1 d RD . .
O8 O 0.9478(4) 0.3995(3) 0.9000(3) 0.1129(11) Uani 1 1 d D . .
H7W H 1.0211 0.3581 0.8495 0.169 Uiso 1 1 d RD . .
H8W H 0.9167 0.4757 0.8644 0.169 Uiso 1 1 d RD . .

loop_
_atom_site_aniso_label
_atom_site_aniso_U_11
_atom_site_aniso_U_22
_atom_site_aniso_U_33
_atom_site_aniso_U_23
_atom_site_aniso_U_13
_atom_site_aniso_U_12
Zn1 0.0461(2) 0.0410(2) 0.0632(3) -0.00001(16) -0.01226(17) -0.01800(15)
O1 0.0487(11) 0.0595(13) 0.0597(13) -0.0103(11) -0.0124(10) -0.0156(10)
O2 0.0559(13) 0.0682(15) 0.0809(16) -0.0252(13) -0.0120(12) -0.0142(11)
O3 0.0592(13) 0.0564(13) 0.0551(14) 0.0036(10) -0.0046(11) -0.0193(10)
O4 0.1017(19) 0.0465(14) 0.0636(15) 0.0038(11) -0.0102(14) -0.0134(13)
N1 0.0447(13) 0.0380(13) 0.0597(15) -0.0041(11) -0.0141(11) -0.0134(10)
N2 0.0476(13) 0.0497(15) 0.0532(15) -0.0012(12) -0.0132(11) -0.0167(11)
C1 0.0424(14) 0.0444(16) 0.0537(18) 0.0069(13) -0.0184(13) -0.0161(12)
C2 0.0577(18) 0.0404(16) 0.0571(19) 0.0011(14) -0.0185(15) -0.0188(13)
C3 0.0497(17) 0.0455(17) 0.0542(19) 0.0080(14) -0.0105(14) -0.0151(13)
C4 0.0610(19) 0.0543(19) 0.079(3) 0.0104(17) -0.0281(18) -0.0324(16)
C5 0.087(2) 0.063(2) 0.071(2) -0.0018(18) -0.036(2) -0.0357(19)
C6 0.0636(19) 0.061(2) 0.0556(19) -0.0061(16) -0.0191(16) -0.0214(16)
C7 0.0454(16) 0.0399(15) 0.0537(18) 0.0047(13) -0.0093(14) -0.0217(13)
C8 0.0528(17) 0.0529(18) 0.0591(19) 0.0102(15) -0.0183(15) -0.0245(14)
C9 0.0506(17) 0.0536(19) 0.058(2) 0.0059(15) -0.0083(16) -0.0231(15)
C10 0.073(2) 0.051(2) 0.064(2) 0.0071(17) -0.0002(18) -0.0147(17)
C11 0.0567(19) 0.0541(19) 0.076(2) -0.0140(17) -0.0168(17) -0.0172(15)
C12 0.059(2) 0.072(2) 0.069(2) -0.0191(19) -0.0056(18) -0.0137(18)
C13 0.0502(18) 0.073(2) 0.063(2) 0.0006(18) -0.0063(16) -0.0213(17)
C14 0.0430(15) 0.0455(17) 0.0601(19) 0.0064(14) -0.0169(14) -0.0142(13)
C15 0.0513(18) 0.0506(19) 0.078(2) 0.0159(17) -0.0206(17) -0.0258(15)
C16 0.0606(19) 0.0445(18) 0.087(3) 0.0074(17) -0.0299(19) -0.0262(15)
C17 0.0542(17) 0.0400(16) 0.072(2) 0.0006(15) -0.0280(16) -0.0134(13)
C18 0.081(2) 0.057(2) 0.092(3) -0.017(2) -0.033(2) -0.0232(19)
C19 0.085(3) 0.073(3) 0.084(3) -0.032(2) -0.017(2) -0.022(2)
C20 0.065(2) 0.071(2) 0.062(2) -0.0124(18) -0.0129(17) -0.0212(18)
C21 0.0435(15) 0.0361(14) 0.0574(18) 0.0034(13) -0.0205(14) -0.0122(12)
C22 0.0386(14) 0.0356(14) 0.0589(18) 0.0043(13) -0.0191(13) -0.0111(11)
O5 0.129(3) 0.154(4) 0.084(2) -0.040(2) -0.016(2) 0.031(3)
O6 0.139(3) 0.112(3) 0.209(4) 0.002(3) -0.087(3) -0.016(3)
O7 0.0948(19) 0.0641(16) 0.0908(19) -0.0243(14) -0.0288(15) -0.0112(14)
O8 0.117(2) 0.097(2) 0.097(2) -0.0415(19) -0.0177(19) -0.0025(19)

loop_
_atom_type_symbol
_atom_type_description
_atom_type_scat_dispersion_real
_atom_type_scat_dispersion_imag
_atom_type_scat_source
C C 0.0033 0.0016 'International Tables Vol C Tables 4.2.6.8 and 6.1.1.4'
H H 0.0000 0.0000 'International Tables Vol C Tables 4.2.6.8 and 6.1.1.4'
N N 0.0061 0.0033 'International Tables Vol C Tables 4.2.6.8 and 6.1.1.4'
O O 0.0106 0.0060 'International Tables Vol C Tables 4.2.6.8 and 6.1.1.4'
Zn Zn 0.2839 1.4301 'International Tables Vol C Tables 4.2.6.8 and 6.1.1.4'

loop_
_geom_angle_atom_site_label_1
_geom_angle_atom_site_label_2
_geom_angle_atom_site_label_3
_geom_angle
_geom_angle_site_symmetry_1
_geom_angle_site_symmetry_3
_geom_angle_publ_flag
O1 Zn1 O3 117.81(9) . 2_775 ?
O1 Zn1 N1 115.87(10) . . ?
O3 Zn1 N1 104.82(9) 2_775 . ?
O1 Zn1 N2 105.35(10) . . ?
O3 Zn1 N2 126.89(11) 2_775 . ?
N1 Zn1 N2 80.48(10) . . ?
O1 Zn1 O4 94.13(10) . 2_775 ?
O3 Zn1 O4 59.17(9) 2_775 2_775 ?
N1 Zn1 O4 149.92(11) . 2_775 ?
N2 Zn1 O4 89.80(11) . 2_775 ?
O1 Zn1 C9 108.12(10) . 2_775 ?
O3 Zn1 C9 30.02(10) 2_775 2_775 ?
N1 Zn1 C9 130.30(10) . 2_775 ?
N2 Zn1 C9 109.57(12) . 2_775 ?
O4 Zn1 C9 29.16(10) 2_775 2_775 ?
C7 O1 Zn1 112.06(19) . . ?
C9 O3 Zn1 96.5(2) . 2_775 ?
C9 O4 Zn1 84.1(2) . 2_775 ?
C11 N1 C22 118.4(3) . . ?
C11 N1 Zn1 129.4(2) . . ?
C22 N1 Zn1 112.27(19) . . ?
C20 N2 C21 118.6(3) . . ?
C20 N2 Zn1 129.7(2) . . ?
C21 N2 Zn1 111.7(2) . . ?
C6 C1 C2 118.9(3) . . ?
C6 C1 C8 120.4(3) . . ?
C2 C1 C8 120.7(3) . . ?
C1 C2 C3 121.1(3) . . ?
C1 C2 H2 119.5 . . ?
C3 C2 H2 119.5 . . ?
C4 C3 C2 118.3(3) . . ?
C4 C3 C10 121.4(3) . . ?
C2 C3 C10 120.3(3) . . ?
C5 C4 C3 121.1(3) . . ?
C5 C4 H4 119.5 . . ?
C3 C4 H4 119.5 . . ?
C4 C5 C6 119.9(3) . . ?
C4 C5 H5 120.1 . . ?
C6 C5 H5 120.1 . . ?
C1 C6 C5 120.7(3) . . ?
C1 C6 H6 119.6 . . ?
C5 C6 H6 119.6 . . ?
O2 C7 O1 122.5(3) . . ?
O2 C7 C8 121.4(3) . . ?
O1 C7 C8 116.1(3) . . ?
C7 C8 C1 111.6(2) . . ?
C7 C8 H8A 109.3 . . ?
C1 C8 H8A 109.3 . . ?
C7 C8 H8B 109.3 . . ?
C1 C8 H8B 109.3 . . ?
H8A C8 H8B 108.0 . . ?
O4 C9 O3 120.2(3) . . ?
O4 C9 C10 122.5(3) . . ?
O3 C9 C10 117.3(3) . . ?
O4 C9 Zn1 66.77(19) . 2_775 ?
O3 C9 Zn1 53.46(16) . 2_775 ?
C10 C9 Zn1 170.5(2) . 2_775 ?
C3 C10 C9 115.8(3) . . ?
C3 C10 H10A 108.3 . . ?
C9 C10 H10A 108.3 . . ?
C3 C10 H10B 108.3 . . ?
C9 C10 H10B 108.3 . . ?
H10A C10 H10B 107.4 . . ?
N1 C11 C12 123.2(3) . . ?
N1 C11 H11 118.4 . . ?
C12 C11 H11 118.4 . . ?
C13 C12 C11 118.6(3) . . ?
C13 C12 H12 120.7 . . ?
C11 C12 H12 120.7 . . ?
C12 C13 C14 120.4(3) . . ?
C12 C13 H13 119.8 . . ?
C14 C13 H13 119.8 . . ?
C13 C14 C22 117.6(3) . . ?
C13 C14 C15 124.1(3) . . ?
C22 C14 C15 118.3(3) . . ?
C16 C15 C14 121.4(3) . . ?
C16 C15 H15 119.3 . . ?
C14 C15 H15 119.3 . . ?
C15 C16 C17 121.5(3) . . ?
C15 C16 H16 119.2 . . ?
C17 C16 H16 119.2 . . ?
C18 C17 C21 117.4(3) . . ?
C18 C17 C16 124.3(3) . . ?
C21 C17 C16 118.3(3) . . ?
C19 C18 C17 120.1(3) . . ?
C19 C18 H18 119.9 . . ?
C17 C18 H18 119.9 . . ?
C18 C19 C20 118.9(3) . . ?
C18 C19 H19 120.6 . . ?
C20 C19 H19 120.6 . . ?
N2 C20 C19 122.9(3) . . ?
N2 C20 H20 118.6 . . ?
C19 C20 H20 118.6 . . ?
N2 C21 C17 122.1(3) . . ?
N2 C21 C22 117.9(3) . . ?
C17 C21 C22 119.9(3) . . ?
N1 C22 C14 121.9(3) . . ?
N1 C22 C21 117.6(2) . . ?
C14 C22 C21 120.5(3) . . ?
H1W O5 H2W 110.7 . . ?
H3W O6 H4W 111.6 . . ?
H5W O7 H6W 111.2 . . ?
H7W O8 H8W 109.6 . . ?

loop_
_geom_bond_atom_site_label_1
_geom_bond_atom_site_label_2
_geom_bond_distance
_geom_bond_site_symmetry_2
_geom_bond_publ_flag
Zn1 O1 1.951(2) . ?
Zn1 O3 2.028(3) 2_775 ?
Zn1 N1 2.067(3) . ?
Zn1 N2 2.090(3) . ?
Zn1 O4 2.316(3) 2_775 ?
Zn1 C9 2.507(3) 2_775 ?
O1 C7 1.275(4) . ?
O2 C7 1.226(4) . ?
O3 C9 1.262(4) . ?
O3 Zn1 2.028(3) 2_775 ?
O4 C9 1.228(4) . ?
O4 Zn1 2.316(3) 2_775 ?
N1 C11 1.316(4) . ?
N1 C22 1.365(4) . ?
N2 C20 1.313(4) . ?
N2 C21 1.356(4) . ?
C1 C6 1.370(5) . ?
C1 C2 1.383(4) . ?
C1 C8 1.518(4) . ?
C2 C3 1.395(4) . ?
C2 H2 0.9300 . ?
C3 C4 1.377(5) . ?
C3 C10 1.511(5) . ?
C4 C5 1.367(5) . ?
C4 H4 0.9300 . ?
C5 C6 1.382(5) . ?
C5 H5 0.9300 . ?
C6 H6 0.9300 . ?
C7 C8 1.507(4) . ?
C8 H8A 0.9700 . ?
C8 H8B 0.9700 . ?
C9 C10 1.511(5) . ?
C9 Zn1 2.507(3) 2_775 ?
C10 H10A 0.9700 . ?
C10 H10B 0.9700 . ?
C11 C12 1.391(5) . ?
C11 H11 0.9300 . ?
C12 C13 1.358(5) . ?
C12 H12 0.9300 . ?
C13 C14 1.393(5) . ?
C13 H13 0.9300 . ?
C14 C22 1.397(4) . ?
C14 C15 1.432(5) . ?
C15 C16 1.332(5) . ?
C15 H15 0.9300 . ?
C16 C17 1.434(5) . ?
C16 H16 0.9300 . ?
C17 C18 1.389(5) . ?
C17 C21 1.402(4) . ?
C18 C19 1.362(5) . ?
C18 H18 0.9300 . ?
C19 C20 1.392(5) . ?
C19 H19 0.9300 . ?
C20 H20 0.9300 . ?
C21 C22 1.419(4) . ?
O5 H1W 0.8325 . ?
O5 H2W 0.8319 . ?
O6 H3W 0.8304 . ?
O6 H4W 0.8294 . ?
O7 H5W 0.8283 . ?
O7 H6W 0.8304 . ?
O8 H7W 0.8325 . ?
O8 H8W 0.8384 . ?

loop_
_geom_hbond_atom_site_label_D
_geom_hbond_atom_site_label_H
_geom_hbond_atom_site_label_A
_geom_hbond_distance_DH
_geom_hbond_distance_HA
_geom_hbond_distance_DA
_geom_hbond_angle_DHA
_geom_hbond_site_symmetry_A
O5 H1W O8 0.83 1.93 2.746(5) 165.7 2_767
O5 H2W O4 0.83 2.08 2.830(4) 150.2 2_776
O6 H3W O7 0.83 1.96 2.768(5) 165.3 .
O6 H4W O5 0.83 1.93 2.738(7) 165.1 .
O7 H5W O2 0.83 2.01 2.788(4) 156.5 .
O7 H6W O3 0.83 1.95 2.780(4) 174.0 1_456
O8 H7W O1 0.83 1.98 2.801(4) 169.4 2_766
O8 H8W O6 0.84 1.89 2.717(6) 167.0 .

loop_
_geom_torsion_atom_site_label_1
_geom_torsion_atom_site_label_2
_geom_torsion_atom_site_label_3
_geom_torsion_atom_site_label_4
_geom_torsion
_geom_torsion_site_symmetry_1
_geom_torsion_site_symmetry_2
_geom_torsion_site_symmetry_3
_geom_torsion_site_symmetry_4
_geom_torsion_publ_flag
O3 Zn1 O1 C7 71.7(2) 2_775 . . . ?
N1 Zn1 O1 C7 -53.6(2) . . . . ?
N2 Zn1 O1 C7 -140.27(19) . . . . ?
O4 Zn1 O1 C7 128.8(2) 2_775 . . . ?
C9 Zn1 O1 C7 102.6(2) 2_775 . . . ?
O1 Zn1 N1 C11 79.3(3) . . . . ?
O3 Zn1 N1 C11 -52.3(3) 2_775 . . . ?
N2 Zn1 N1 C11 -178.1(3) . . . . ?
O4 Zn1 N1 C11 -105.4(3) 2_775 . . . ?
C9 Zn1 N1 C11 -70.5(3) 2_775 . . . ?
O1 Zn1 N1 C22 -99.8(2) . . . . ?
O3 Zn1 N1 C22 128.54(19) 2_775 . . . ?
N2 Zn1 N1 C22 2.72(19) . . . . ?
O4 Zn1 N1 C22 75.5(3) 2_775 . . . ?
C9 Zn1 N1 C22 110.4(2) 2_775 . . . ?
O1 Zn1 N2 C20 -66.6(3) . . . . ?
O3 Zn1 N2 C20 77.6(3) 2_775 . . . ?
N1 Zn1 N2 C20 179.0(3) . . . . ?
O4 Zn1 N2 C20 27.6(3) 2_775 . . . ?
C9 Zn1 N2 C20 49.5(3) 2_775 . . . ?
O1 Zn1 N2 C21 112.0(2) . . . . ?
O3 Zn1 N2 C21 -103.8(2) 2_775 . . . ?
N1 Zn1 N2 C21 -2.34(19) . . . . ?
O4 Zn1 N2 C21 -153.7(2) 2_775 . . . ?
C9 Zn1 N2 C21 -131.87(19) 2_775 . . . ?
C6 C1 C2 C3 1.0(4) . . . . ?
C8 C1 C2 C3 -179.8(3) . . . . ?
C1 C2 C3 C4 0.3(5) . . . . ?
C1 C2 C3 C10 178.7(3) . . . . ?
C2 C3 C4 C5 -1.5(5) . . . . ?
C10 C3 C4 C5 -179.9(3) . . . . ?
C3 C4 C5 C6 1.5(5) . . . . ?
C2 C1 C6 C5 -1.0(5) . . . . ?
C8 C1 C6 C5 179.8(3) . . . . ?
C4 C5 C6 C1 -0.2(5) . . . . ?
Zn1 O1 C7 O2 -2.1(3) . . . . ?
Zn1 O1 C7 C8 177.73(18) . . . . ?
O2 C7 C8 C1 -87.9(4) . . . . ?
O1 C7 C8 C1 92.3(3) . . . . ?
C6 C1 C8 C7 94.7(4) . . . . ?
C2 C1 C8 C7 -84.5(4) . . . . ?
Zn1 O4 C9 O3 -1.0(3) 2_775 . . . ?
Zn1 O4 C9 C10 177.3(3) 2_775 . . . ?
Zn1 O3 C9 O4 1.1(4) 2_775 . . . ?
Zn1 O3 C9 C10 -177.2(3) 2_775 . . . ?
C4 C3 C10 C9 -56.5(5) . . . . ?
C2 C3 C10 C9 125.1(4) . . . . ?
O4 C9 C10 C3 6.1(6) . . . . ?
O3 C9 C10 C3 -175.6(3) . . . . ?
Zn1 C9 C10 C3 170.9(14) 2_775 . . . ?
C22 N1 C11 C12 0.4(5) . . . . ?
Zn1 N1 C11 C12 -178.7(3) . . . . ?
N1 C11 C12 C13 0.7(6) . . . . ?
C11 C12 C13 C14 -0.7(6) . . . . ?
C12 C13 C14 C22 -0.2(5) . . . . ?
C12 C13 C14 C15 -179.1(3) . . . . ?
C13 C14 C15 C16 177.6(3) . . . . ?
C22 C14 C15 C16 -1.2(5) . . . . ?
C14 C15 C16 C17 0.3(5) . . . . ?
C15 C16 C17 C18 -179.7(3) . . . . ?
C15 C16 C17 C21 1.0(5) . . . . ?
C21 C17 C18 C19 0.0(5) . . . . ?
C16 C17 C18 C19 -179.3(4) . . . . ?
C17 C18 C19 C20 0.5(6) . . . . ?
C21 N2 C20 C19 0.4(5) . . . . ?
Zn1 N2 C20 C19 178.9(3) . . . . ?
C18 C19 C20 N2 -0.8(6) . . . . ?
C20 N2 C21 C17 0.2(4) . . . . ?
Zn1 N2 C21 C17 -178.6(2) . . . . ?
C20 N2 C21 C22 -179.6(3) . . . . ?
Zn1 N2 C21 C22 1.6(3) . . . . ?
C18 C17 C21 N2 -0.4(4) . . . . ?
C16 C17 C21 N2 178.9(3) . . . . ?
C18 C17 C21 C22 179.4(3) . . . . ?
C16 C17 C21 C22 -1.3(4) . . . . ?
C11 N1 C22 C14 -1.4(4) . . . . ?
Zn1 N1 C22 C14 177.8(2) . . . . ?
C11 N1 C22 C21 178.0(3) . . . . ?
Zn1 N1 C22 C21 -2.7(3) . . . . ?
C13 C14 C22 N1 1.3(4) . . . . ?
C15 C14 C22 N1 -179.7(3) . . . . ?
C13 C14 C22 C21 -178.1(3) . . . . ?
C15 C14 C22 C21 0.9(4) . . . . ?
N2 C21 C22 N1 0.7(4) . . . . ?
C17 C21 C22 N1 -179.1(3) . . . . ?
N2 C21 C22 C14 -179.8(3) . . . . ?
C17 C21 C22 C14 0.4(4) . . . . ?
